data_7130918
loop_
_publ_author_name
'Hsieh, Chang-Chih'
'Li, Cheng-Yao'
'Chiang, Ming-Hsi'
'Horng, Yih-Chern'

_publ_section_title
;
 Catalytic O2 Activation toward Oxidative N-S Bond Formation by a Thiolato
 Fe(III) Complex
;
_journal_name_full 'Chemical Communications'
_journal_paper_doi 10.1039/D2CC05375F
_journal_year 2022
_chemical_formula_sum 'C36 H43 Fe N6 O3 S2 a'
_chemical_formula_weight 727.73
_space_group_crystal_system triclinic
_space_group_IT_number 2
_space_group_name_Hall '-P 1'
_space_group_name_H-M_alt 'P -1'
_atom_sites_solution_hydrogens mixed
_audit_creation_method SHELXL-2018/3
_audit_update_record
;
2022-07-28 deposited with the CCDC.	2022-10-26 downloaded from the CCDC.
;
_cell_angle_alpha 111.532(3)
_cell_angle_beta 99.093(3)
_cell_angle_gamma 108.092(3)
_cell_formula_units_Z 2
_cell_length_a 12.1106(7)
_cell_length_b 12.3582(6)
_cell_length_c 13.7051(8)
_cell_measurement_reflns_used 9524
_cell_measurement_temperature 150(2)
_cell_measurement_theta_max 28.71
_cell_measurement_theta_min 2.48
_cell_volume 1725.74(18)
_computing_cell_refinement 'Bruker SAINT'
_computing_data_collection 'Bruker APEX2'
_computing_data_reduction 'Bruker SAINT'
_computing_molecular_graphics 'Bruker SHELXTL'
_computing_publication_material 'Bruker SHELXTL'
_computing_structure_refinement 'SHELXL-2014 (Sheldrick 2014)'
_computing_structure_solution 'SHELXS-97 (Sheldrick 2008)'
_diffrn_ambient_temperature 150(2)
_diffrn_measured_fraction_theta_full 1.000
_diffrn_measured_fraction_theta_max 1.000
_diffrn_measurement_device_type 'Bruker APEX-II CCD'
_diffrn_measurement_method \w
_diffrn_radiation_type MoK\a
_diffrn_radiation_wavelength 0.71073
_diffrn_reflns_av_R_equivalents 0.0326
_diffrn_reflns_av_unetI/netI 0.0288
_diffrn_reflns_Laue_measured_fraction_full 1.000
_diffrn_reflns_Laue_measured_fraction_max 1.000
_diffrn_reflns_limit_h_max 13
_diffrn_reflns_limit_h_min -14
_diffrn_reflns_limit_k_max 14
_diffrn_reflns_limit_k_min -14
_diffrn_reflns_limit_l_max 16
_diffrn_reflns_limit_l_min -16
_diffrn_reflns_number 24083
_diffrn_reflns_point_group_measured_fraction_full 1.000
_diffrn_reflns_point_group_measured_fraction_max 1.000
_diffrn_reflns_theta_full 24.998
_diffrn_reflns_theta_max 24.998
_diffrn_reflns_theta_min 1.859
_exptl_absorpt_coefficient_mu 0.604
_exptl_absorpt_correction_T_max 0.958
_exptl_absorpt_correction_T_min 0.822
_exptl_absorpt_correction_type multi-scan
_exptl_crystal_colour green
_exptl_crystal_density_diffrn 1.401
_exptl_crystal_description block
_exptl_crystal_F_000 856
_exptl_crystal_size_max 0.180
_exptl_crystal_size_mid 0.100
_exptl_crystal_size_min 0.040
_refine_diff_density_max 0.454
_refine_diff_density_min -0.411
_refine_diff_density_rms 0.058
_refine_ls_extinction_method none
_refine_ls_goodness_of_fit_ref 1.002
_refine_ls_hydrogen_treatment mixed
_refine_ls_matrix_type full
_refine_ls_number_parameters 539
_refine_ls_number_reflns 6088
_refine_ls_number_restraints 16
_refine_ls_restrained_S_all 1.000
_refine_ls_R_factor_all 0.0438
_refine_ls_R_factor_gt 0.0364
_refine_ls_shift/su_max 0.001
_refine_ls_shift/su_mean 0.000
_refine_ls_structure_factor_coef Fsqd
_refine_ls_weighting_details 'w=1/[\s^2^(Fo^2^)+(0.1000P)^2^+0.1000P] where P=(Fo^2^+2Fc^2^)/3'
_refine_ls_weighting_scheme calc
_refine_ls_wR_factor_gt 0.1177
_refine_ls_wR_factor_ref 0.1264
_reflns_Friedel_coverage 0.000
_reflns_number_gt 5254
_reflns_number_total 6088
_reflns_threshold_expression 'I > 2\s(I)'
_cod_data_source_file d2cc05375f2.cif
_cod_data_source_block complex4
_cod_original_cell_volume 1725.74(17)
_cod_original_formula_sum 'C36 H43 Fe N6 O3a S2'
_cod_database_code 7130918
_shelx_shelxl_version_number 2018/3
_shelx_space_group_comment
;
The symmetry employed for this shelxl refinement is uniquely defined
by the following loop, which should always be used as a source of
symmetry information in preference to the above space-group names.
They are only intended as comments.
;

loop_
_space_group_symop_operation_xyz
'x, y, z'
'-x, -y, -z'

loop_
_atom_site_label
_atom_site_type_symbol
_atom_site_fract_x
_atom_site_fract_y
_atom_site_fract_z
_atom_site_U_iso_or_equiv
_atom_site_adp_type
_atom_site_occupancy
_atom_site_site_symmetry_order
_atom_site_calc_flag
_atom_site_refinement_flags_posn
_atom_site_refinement_flags_adp
_atom_site_refinement_flags_occupancy
_atom_site_disorder_assembly
_atom_site_disorder_group
C1 C 0.6062(2) 0.6297(2) 0.74793(18) 0.0260(5) Uani 1 1 d . . . . .
H1 H 0.574563 0.593357 0.669921 0.031 Uiso 1 1 calc R U . . .
C2 C 0.5963(2) 0.5499(2) 0.7977(2) 0.0339(6) Uani 1 1 d . . . . .
H2 H 0.558771 0.460328 0.755066 0.041 Uiso 1 1 calc R U . . .
C3 C 0.6423(2) 0.6035(2) 0.9116(2) 0.0348(6) Uani 1 1 d . . . . .
H3 H 0.637225 0.551107 0.948430 0.042 Uiso 1 1 calc R U . . .
C4 C 0.6956(2) 0.7339(2) 0.97058(19) 0.0303(5) Uani 1 1 d . . . . .
H4 H 0.728274 0.772298 1.048604 0.036 Uiso 1 1 calc R U . . .
C5 C 0.7011(2) 0.8088(2) 0.91522(17) 0.0234(5) Uani 1 1 d . . . . .
C6 C 0.7527(2) 0.9510(2) 0.97160(17) 0.0275(5) Uani 1 1 d . . . . .
H6A H 0.729234 0.980638 1.039578 0.033 Uiso 1 1 calc R U . . .
H6B H 0.842888 0.985656 0.992227 0.033 Uiso 1 1 calc R U . . .
C7 C 0.6932(2) 1.10536(19) 0.94332(18) 0.0240(5) Uani 1 1 d . . . . .
C8 C 0.6250(2) 1.14529(19) 0.86942(18) 0.0233(5) Uani 1 1 d . . . . .
C9 C 0.5585(2) 1.2140(2) 0.91512(19) 0.0278(5) Uani 1 1 d . . . . .
H9 H 0.562038 1.236787 0.990053 0.033 Uiso 1 1 calc R U . . .
C10 C 0.4879(2) 1.2496(2) 0.8538(2) 0.0333(6) Uani 1 1 d . . . . .
H10 H 0.444515 1.297418 0.886942 0.040 Uiso 1 1 calc R U . . .
C11 C 0.4804(2) 1.2157(2) 0.7443(2) 0.0356(6) Uani 1 1 d . . . . .
H11 H 0.430249 1.238136 0.701339 0.043 Uiso 1 1 calc R U . . .
C12 C 0.5464(2) 1.1490(2) 0.6975(2) 0.0328(6) Uani 1 1 d . . . . .
H12 H 0.541052 1.125247 0.622049 0.039 Uiso 1 1 calc R U . . .
C13 C 0.6208(2) 1.11630(19) 0.75996(19) 0.0257(5) Uani 1 1 d . . . . .
C14 C 0.4309(2) 0.86098(19) 0.75968(18) 0.0237(5) Uani 1 1 d . . . . .
H14 H 0.466598 0.899262 0.837379 0.028 Uiso 1 1 calc R U . . .
C15 C 0.3099(2) 0.8331(2) 0.7184(2) 0.0302(5) Uani 1 1 d . . . . .
H15 H 0.262022 0.850561 0.766062 0.036 Uiso 1 1 calc R U . . .
C16 C 0.2589(2) 0.7785(2) 0.6046(2) 0.0385(6) Uani 1 1 d . . . . .
H16 H 0.175664 0.760116 0.573163 0.046 Uiso 1 1 calc R U . . .
C17 C 0.3300(2) 0.7512(2) 0.5379(2) 0.0344(6) Uani 1 1 d . . . . .
H17 H 0.296271 0.714052 0.460023 0.041 Uiso 1 1 calc R U . . .
C18 C 0.4509(2) 0.7782(2) 0.58504(18) 0.0261(5) Uani 1 1 d . . . . .
C19 C 0.5337(2) 0.7455(3) 0.52003(19) 0.0343(6) Uani 1 1 d . . . . .
H19A H 0.491412 0.657406 0.460797 0.041 Uiso 1 1 calc R U . . .
H19B H 0.556884 0.803408 0.485523 0.041 Uiso 1 1 calc R U . . .
C20 C 0.7002(2) 0.6889(2) 0.54267(18) 0.0288(5) Uani 1 1 d . . . . .
C21 C 0.8079(2) 0.6836(2) 0.60991(18) 0.0248(5) Uani 1 1 d . . . . .
C22 C 0.8298(2) 0.5742(2) 0.5603(2) 0.0337(6) Uani 1 1 d . . . . .
H22 H 0.775422 0.508867 0.490640 0.040 Uiso 1 1 calc R U . . .
C23 C 0.9291(3) 0.5589(2) 0.6106(2) 0.0368(6) Uani 1 1 d . . . . .
H23 H 0.941988 0.483720 0.575961 0.044 Uiso 1 1 calc R U . . .
C24 C 1.0088(2) 0.6540(2) 0.7112(2) 0.0354(6) Uani 1 1 d . . . . .
H24 H 1.077418 0.645011 0.745994 0.042 Uiso 1 1 calc R U . . .
C25 C 0.9888(2) 0.7618(2) 0.7609(2) 0.0305(5) Uani 1 1 d . . . . .
H25 H 1.044434 0.826639 0.830292 0.037 Uiso 1 1 calc R U . . .
C26 C 0.8893(2) 0.7791(2) 0.71283(18) 0.0237(5) Uani 1 1 d . . . . .
C27 C 0.2902(2) 0.4714(2) 0.8114(2) 0.0342(6) Uani 1 1 d . . . . .
C28 C 0.2984(3) 0.5660(3) 0.7710(2) 0.0463(7) Uani 1 1 d . . . . .
H28A H 0.276644 0.631688 0.819342 0.069 Uiso 1 1 calc R U . . .
H28B H 0.242108 0.525474 0.696036 0.069 Uiso 1 1 calc R U . . .
H28C H 0.382066 0.604834 0.770374 0.069 Uiso 1 1 calc R U . . .
C29 C 1.0644(6) -0.0683(7) 0.4383(4) 0.0394(18) Uani 0.462(7) 1 d D . P A 2
H29A H 1.058(8) -0.057(8) 0.370(4) 0.059 Uiso 0.462(7) 1 d D U P A 2
H29B H 1.153(2) -0.028(8) 0.482(6) 0.059 Uiso 0.462(7) 1 d D U P A 2
C30 C 1.0665(5) 0.1420(5) 0.5249(5) 0.0480(17) Uani 0.538(7) 1 d D . P A 1
H30A H 1.153(2) 0.171(6) 0.569(5) 0.072 Uiso 0.538(7) 1 d D U P A 1
H30B H 1.049(6) 0.148(6) 0.454(3) 0.072 Uiso 0.538(7) 1 d D U P A 1
C31 C 1.0072(4) 0.2233(3) 0.5944(3) 0.0753(12) Uani 1 1 d . . . . .
H31A H 1.027801 0.230916 0.669411 0.113 Uiso 1 1 calc R U . A 1
H31B H 0.918361 0.182445 0.560764 0.113 Uiso 1 1 calc R U . A 1
H31C H 1.037944 0.307969 0.597139 0.113 Uiso 1 1 calc R U . A 1
C32 C 0.8664(5) -0.0453(5) 0.4355(4) 0.0386(14) Uani 0.528(6) 1 d D . P A 1
H32A H 0.841(6) -0.126(3) 0.443(5) 0.058 Uiso 0.528(6) 1 d D U P A 1
H32B H 0.845(6) 0.015(7) 0.493(5) 0.058 Uiso 0.528(6) 1 d D U P A 1
C33 C 0.9995(5) 0.0050(5) 0.3911(4) 0.0278(14) Uani 0.472(6) 1 d D . P A 2
H33A H 1.063(5) -0.031(7) 0.383(5) 0.042 Uiso 0.472(6) 1 d D U P A 2
H33B H 1.051(5) 0.0976(15) 0.420(5) 0.042 Uiso 0.472(6) 1 d D U P A 2
C34 C 0.8580(3) -0.0455(3) 0.3179(2) 0.0559(8) Uani 1 1 d . . . . .
H34A H 0.832693 -0.132559 0.261297 0.084 Uiso 1 1 calc R U . A 1
H34B H 0.938084 0.007779 0.319514 0.084 Uiso 1 1 calc R U . A 1
H34C H 0.798064 -0.011865 0.300707 0.084 Uiso 1 1 calc R U . A 1
C35 C 1.0000(6) 0.5253(5) 0.1156(4) 0.0447(16) Uani 0.522(7) 1 d D . P B 2
H35A H 0.960(11) 0.586(10) 0.133(6) 0.067 Uiso 0.522(7) 1 d D U P B 2
H35B H 0.961(8) 0.442(3) 0.118(5) 0.067 Uiso 0.522(7) 1 d D U P B 2
C36 C 0.8589(5) 0.4418(5) -0.0653(5) 0.0355(16) Uani 0.478(7) 1 d D . P B 1
H36A H 0.819(5) 0.369(4) -0.050(5) 0.053 Uiso 0.478(7) 1 d D U P B 1
H36B H 0.822(5) 0.495(5) -0.018(5) 0.053 Uiso 0.478(7) 1 d D U P B 1
C37 C 1.1490(4) 0.5761(3) 0.1883(3) 0.0776(13) Uani 1 1 d . . . . .
H37A H 1.201212 0.636470 0.167351 0.116 Uiso 1 1 calc R U . B 2
H37B H 1.171550 0.503222 0.171974 0.116 Uiso 1 1 calc R U . B 2
H37C H 1.159806 0.617852 0.267384 0.116 Uiso 1 1 calc R U . B 2
C38 C 0.9453(5) 0.5848(6) 0.0511(5) 0.0444(18) Uani 0.494(7) 1 d D . P B 1
H38A H 0.8551(13) 0.534(6) 0.025(6) 0.067 Uiso 0.494(7) 1 d D U P B 1
H38B H 0.963(12) 0.596(12) 0.129(3) 0.067 Uiso 0.494(7) 1 d D U P B 1
C39 C 0.9440(5) 0.3733(5) 0.0083(5) 0.0418(16) Uani 0.506(7) 1 d D . P B 2
H39A H 0.944(8) 0.405(6) 0.087(2) 0.063 Uiso 0.506(7) 1 d D U P B 2
H39B H 0.857(2) 0.343(6) -0.035(5) 0.063 Uiso 0.506(7) 1 d D U P B 2
C40 C 0.9880(3) 0.7127(3) 0.0290(4) 0.0785(12) Uani 1 1 d . . . . .
H40A H 0.963497 0.686912 -0.050517 0.118 Uiso 1 1 calc R U . B 1
H40B H 1.076842 0.758691 0.059829 0.118 Uiso 1 1 calc R U . B 1
H40C H 0.948724 0.767972 0.064483 0.118 Uiso 1 1 calc R U . B 1
Fe1 Fe 0.68152(3) 0.88304(3) 0.74396(2) 0.01841(12) Uani 1 1 d . . . . .
N1 N 0.65839(16) 0.75611(16) 0.80486(14) 0.0197(4) Uani 1 1 d . . . . .
N2 N 0.70418(17) 0.99504(16) 0.89559(14) 0.0223(4) Uani 1 1 d . . . . .
N3 N 0.50152(16) 0.83674(16) 0.69545(14) 0.0202(4) Uani 1 1 d . . . . .
N4 N 0.64306(17) 0.75793(17) 0.59440(14) 0.0234(4) Uani 1 1 d . . . . .
N5 N 0.2815(2) 0.3968(2) 0.8426(2) 0.0498(6) Uani 1 1 d . . . . .
N6 N 1.000000 0.000000 0.500000 0.0286(6) Uani 1 2 d S . P . .
N7 N 1.000000 0.500000 0.000000 0.0330(7) Uani 1 2 d S . P . .
O1 O 0.72822(17) 1.17293(15) 1.04466(13) 0.0360(4) Uani 1 1 d . . . . .
O2 O 0.6652(2) 0.6232(2) 0.44062(14) 0.0526(6) Uani 1 1 d . . . . .
O3a O 0.8332(3) 1.1424(3) 0.7548(3) 0.0277(10) Uani 0.494(4) 1 d . . P C 1
O3b O 0.6678(3) 1.0058(3) 0.5795(2) 0.0317(10) Uani 0.506(4) 1 d . . P C 2
S1 S 0.71429(6) 1.04428(5) 0.69965(5) 0.02721(16) Uani 1 1 d . . . . .
S2 S 0.88052(5) 0.92553(5) 0.78055(5) 0.03130(17) Uani 1 1 d . . . . .

loop_
_atom_site_aniso_label
_atom_site_aniso_U_11
_atom_site_aniso_U_22
_atom_site_aniso_U_33
_atom_site_aniso_U_23
_atom_site_aniso_U_13
_atom_site_aniso_U_12
C1 0.0280(13) 0.0256(11) 0.0218(11) 0.0100(9) 0.0051(10) 0.0095(10)
C2 0.0462(16) 0.0254(12) 0.0304(13) 0.0149(10) 0.0105(12) 0.0125(11)
C3 0.0459(16) 0.0388(14) 0.0336(14) 0.0242(12) 0.0145(12) 0.0232(12)
C4 0.0374(14) 0.0410(13) 0.0187(11) 0.0158(10) 0.0063(10) 0.0214(11)
C5 0.0227(12) 0.0300(11) 0.0198(11) 0.0108(9) 0.0055(9) 0.0142(9)
C6 0.0334(14) 0.0276(11) 0.0151(10) 0.0041(9) 0.0017(10) 0.0137(10)
C7 0.0228(12) 0.0187(10) 0.0214(11) 0.0028(9) 0.0056(9) 0.0050(9)
C8 0.0259(12) 0.0169(10) 0.0229(11) 0.0066(9) 0.0075(9) 0.0061(9)
C9 0.0332(13) 0.0254(11) 0.0269(12) 0.0101(10) 0.0137(10) 0.0138(10)
C10 0.0362(15) 0.0311(12) 0.0423(15) 0.0184(11) 0.0202(12) 0.0188(11)
C11 0.0419(15) 0.0390(13) 0.0425(15) 0.0273(12) 0.0178(12) 0.0233(12)
C12 0.0469(16) 0.0339(12) 0.0320(13) 0.0224(11) 0.0184(12) 0.0215(12)
C13 0.0331(13) 0.0181(10) 0.0295(12) 0.0116(9) 0.0145(10) 0.0112(9)
C14 0.0275(13) 0.0179(10) 0.0235(11) 0.0088(9) 0.0077(10) 0.0070(9)
C15 0.0243(13) 0.0273(12) 0.0354(13) 0.0116(10) 0.0098(11) 0.0083(10)
C16 0.0261(14) 0.0411(14) 0.0402(15) 0.0137(12) 0.0015(12) 0.0130(11)
C17 0.0324(14) 0.0387(13) 0.0253(12) 0.0116(11) -0.0017(11) 0.0143(11)
C18 0.0313(13) 0.0249(11) 0.0225(11) 0.0121(9) 0.0049(10) 0.0118(10)
C19 0.0416(15) 0.0498(15) 0.0173(11) 0.0148(11) 0.0062(11) 0.0268(13)
C20 0.0402(14) 0.0303(12) 0.0178(11) 0.0088(10) 0.0115(10) 0.0175(11)
C21 0.0314(13) 0.0272(11) 0.0202(11) 0.0115(9) 0.0117(10) 0.0144(10)
C22 0.0451(16) 0.0307(12) 0.0235(12) 0.0072(10) 0.0110(11) 0.0186(11)
C23 0.0489(17) 0.0339(13) 0.0395(14) 0.0164(12) 0.0193(13) 0.0284(12)
C24 0.0322(14) 0.0396(14) 0.0461(15) 0.0251(12) 0.0146(12) 0.0203(12)
C25 0.0252(13) 0.0307(12) 0.0323(13) 0.0128(11) 0.0081(11) 0.0089(10)
C26 0.0255(12) 0.0244(11) 0.0243(11) 0.0108(9) 0.0130(10) 0.0114(9)
C27 0.0352(15) 0.0403(14) 0.0275(13) 0.0115(11) 0.0105(11) 0.0196(12)
C28 0.074(2) 0.0444(15) 0.0361(15) 0.0219(13) 0.0256(15) 0.0338(15)
C29 0.038(4) 0.072(4) 0.018(3) 0.017(3) 0.015(3) 0.035(3)
C30 0.049(4) 0.045(3) 0.038(3) 0.025(3) 0.006(3) 0.000(3)
C31 0.094(3) 0.054(2) 0.052(2) -0.0012(16) -0.009(2) 0.044(2)
C32 0.031(3) 0.040(3) 0.040(3) 0.016(2) 0.011(2) 0.010(2)
C33 0.027(3) 0.034(3) 0.026(3) 0.017(2) 0.010(2) 0.010(2)
C34 0.059(2) 0.0437(16) 0.0412(17) 0.0185(14) -0.0124(15) 0.0058(15)
C35 0.055(4) 0.046(3) 0.037(3) 0.017(3) 0.023(3) 0.022(3)
C36 0.024(3) 0.023(3) 0.048(4) 0.010(2) 0.009(3) 0.002(2)
C37 0.120(4) 0.0457(18) 0.0414(18) 0.0150(15) -0.010(2) 0.023(2)
C38 0.030(3) 0.044(3) 0.050(4) 0.009(3) 0.017(3) 0.017(3)
C39 0.034(3) 0.031(3) 0.050(4) 0.019(3) 0.010(3) -0.001(2)
C40 0.060(2) 0.0349(16) 0.114(3) 0.0093(19) 0.014(2) 0.0214(16)
Fe1 0.0211(2) 0.01785(18) 0.01447(19) 0.00542(14) 0.00538(14) 0.00771(14)
N1 0.0212(10) 0.0226(9) 0.0160(9) 0.0077(7) 0.0056(7) 0.0109(7)
N2 0.0225(10) 0.0213(9) 0.0192(9) 0.0070(8) 0.0038(8) 0.0074(8)
N3 0.0232(10) 0.0192(8) 0.0194(9) 0.0094(7) 0.0063(8) 0.0091(7)
N4 0.0268(10) 0.0281(10) 0.0162(9) 0.0100(8) 0.0054(8) 0.0124(8)
N5 0.0624(17) 0.0534(14) 0.0461(15) 0.0307(13) 0.0162(13) 0.0285(13)
N6 0.0252(15) 0.0348(15) 0.0243(14) 0.0121(12) 0.0112(12) 0.0096(12)
N7 0.0357(17) 0.0236(14) 0.0292(16) 0.0068(12) 0.0142(13) 0.0027(12)
O1 0.0479(11) 0.0306(9) 0.0184(8) -0.0007(7) 0.0009(8) 0.0204(8)
O2 0.0650(14) 0.0770(14) 0.0138(9) 0.0038(9) 0.0074(9) 0.0480(12)
O3a 0.031(2) 0.0221(16) 0.036(2) 0.0150(14) 0.0202(16) 0.0115(14)
O3b 0.051(2) 0.0381(19) 0.0221(17) 0.0206(15) 0.0188(16) 0.0257(17)
S1 0.0377(4) 0.0263(3) 0.0282(3) 0.0155(2) 0.0197(3) 0.0172(3)
S2 0.0231(3) 0.0217(3) 0.0367(4) 0.0018(3) 0.0072(3) 0.0082(2)

loop_
_atom_type_symbol
_atom_type_description
_atom_type_scat_dispersion_real
_atom_type_scat_dispersion_imag
_atom_type_scat_source
C C 0.0033 0.0016 'International Tables Vol C Tables 4.2.6.8 and 6.1.1.4'
H H 0.0000 0.0000 'International Tables Vol C Tables 4.2.6.8 and 6.1.1.4'
N N 0.0061 0.0033 'International Tables Vol C Tables 4.2.6.8 and 6.1.1.4'
O O 0.0106 0.0060 'International Tables Vol C Tables 4.2.6.8 and 6.1.1.4'
S S 0.1246 0.1234 'International Tables Vol C Tables 4.2.6.8 and 6.1.1.4'
Fe Fe 0.3463 0.8444 'International Tables Vol C Tables 4.2.6.8 and 6.1.1.4'

loop_
_geom_angle_atom_site_label_1
_geom_angle_atom_site_label_2
_geom_angle_atom_site_label_3
_geom_angle
_geom_angle_site_symmetry_1
_geom_angle_site_symmetry_3
_geom_angle_publ_flag
N1 C1 C2 122.7(2) . . ?
N1 C1 H1 118.7 . . ?
C2 C1 H1 118.7 . . ?
C1 C2 C3 118.4(2) . . ?
C1 C2 H2 120.8 . . ?
C3 C2 H2 120.8 . . ?
C4 C3 C2 119.0(2) . . ?
C4 C3 H3 120.5 . . ?
C2 C3 H3 120.5 . . ?
C3 C4 C5 119.6(2) . . ?
C3 C4 H4 120.2 . . ?
C5 C4 H4 120.2 . . ?
N1 C5 C4 120.9(2) . . ?
N1 C5 C6 115.19(18) . . ?
C4 C5 C6 123.9(2) . . ?
N2 C6 C5 108.36(17) . . ?
N2 C6 H6A 110.0 . . ?
C5 C6 H6A 110.0 . . ?
N2 C6 H6B 110.0 . . ?
C5 C6 H6B 110.0 . . ?
H6A C6 H6B 108.4 . . ?
O1 C7 N2 124.2(2) . . ?
O1 C7 C8 118.02(18) . . ?
N2 C7 C8 117.65(18) . . ?
C13 C8 C9 117.9(2) . . ?
C13 C8 C7 125.58(19) . . ?
C9 C8 C7 116.45(19) . . ?
C10 C9 C8 121.5(2) . . ?
C10 C9 H9 119.2 . . ?
C8 C9 H9 119.2 . . ?
C11 C10 C9 120.0(2) . . ?
C11 C10 H10 120.0 . . ?
C9 C10 H10 120.0 . . ?
C10 C11 C12 119.6(2) . . ?
C10 C11 H11 120.2 . . ?
C12 C11 H11 120.2 . . ?
C11 C12 C13 120.6(2) . . ?
C11 C12 H12 119.7 . . ?
C13 C12 H12 119.7 . . ?
C12 C13 C8 120.3(2) . . ?
C12 C13 S1 118.63(17) . . ?
C8 C13 S1 121.05(17) . . ?
N3 C14 C15 123.0(2) . . ?
N3 C14 H14 118.5 . . ?
C15 C14 H14 118.5 . . ?
C14 C15 C16 118.0(2) . . ?
C14 C15 H15 121.0 . . ?
C16 C15 H15 121.0 . . ?
C17 C16 C15 119.5(2) . . ?
C17 C16 H16 120.3 . . ?
C15 C16 H16 120.3 . . ?
C16 C17 C18 119.5(2) . . ?
C16 C17 H17 120.3 . . ?
C18 C17 H17 120.3 . . ?
N3 C18 C17 120.9(2) . . ?
N3 C18 C19 115.46(19) . . ?
C17 C18 C19 123.7(2) . . ?
N4 C19 C18 108.72(18) . . ?
N4 C19 H19A 109.9 . . ?
C18 C19 H19A 109.9 . . ?
N4 C19 H19B 109.9 . . ?
C18 C19 H19B 109.9 . . ?
H19A C19 H19B 108.3 . . ?
O2 C20 N4 123.0(2) . . ?
O2 C20 C21 117.8(2) . . ?
N4 C20 C21 119.15(19) . . ?
C22 C21 C26 118.4(2) . . ?
C22 C21 C20 115.3(2) . . ?
C26 C21 C20 126.24(19) . . ?
C23 C22 C21 121.6(2) . . ?
C23 C22 H22 119.2 . . ?
C21 C22 H22 119.2 . . ?
C24 C23 C22 119.3(2) . . ?
C24 C23 H23 120.4 . . ?
C22 C23 H23 120.4 . . ?
C25 C24 C23 119.9(2) . . ?
C25 C24 H24 120.1 . . ?
C23 C24 H24 120.1 . . ?
C24 C25 C26 122.0(2) . . ?
C24 C25 H25 119.0 . . ?
C26 C25 H25 119.0 . . ?
C25 C26 C21 118.79(19) . . ?
C25 C26 S2 117.25(17) . . ?
C21 C26 S2 123.77(17) . . ?
N5 C27 C28 178.7(3) . . ?
C27 C28 H28A 109.5 . . ?
C27 C28 H28B 109.5 . . ?
H28A C28 H28B 109.5 . . ?
C27 C28 H28C 109.5 . . ?
H28A C28 H28C 109.5 . . ?
H28B C28 H28C 109.5 . . ?
N6 C29 C31 108.1(4) . 2_756 ?
N6 C29 H29A 107(4) . . ?
C31 C29 H29A 110(5) 2_756 . ?
N6 C29 H29B 109(4) . . ?
C31 C29 H29B 115(6) 2_756 . ?
H29A C29 H29B 107(8) . . ?
N6 C29 H33A 94.7(15) . . ?
C31 C29 H33A 125(4) 2_756 . ?
H29A C29 H33A 16(7) . . ?
H29B C29 H33A 102(7) . . ?
C31 C30 N6 110.0(4) . . ?
C31 C30 C32 125.3(4) . 2_756 ?
N6 C30 C32 53.0(2) . 2_756 ?
C31 C30 H30A 109(4) . . ?
N6 C30 H30A 107(4) . . ?
C32 C30 H30A 54(4) 2_756 . ?
C31 C30 H30B 104(4) . . ?
N6 C30 H30B 108(4) . . ?
C32 C30 H30B 131(4) 2_756 . ?
H30A C30 H30B 119(6) . . ?
C31 C30 H32A 129(3) . 2_756 ?
N6 C30 H32A 83.2(13) . 2_756 ?
C32 C30 H32A 31.3(11) 2_756 2_756 ?
H30A C30 H32A 26(4) . 2_756 ?
H30B C30 H32A 120(5) . 2_756 ?
C30 C31 C29 68.1(3) . 2_756 ?
C30 C31 H31A 109.5 . . ?
C30 C31 H31B 109.5 . . ?
H31A C31 H31B 109.5 . . ?
C30 C31 H31C 109.5 . . ?
H31A C31 H31C 109.5 . . ?
H31B C31 H31C 109.5 . . ?
N6 C32 C34 109.5(3) . . ?
N6 C32 C30 54.7(2) . 2_756 ?
C34 C32 C30 120.6(4) . 2_756 ?
N6 C32 H32A 93(4) . . ?
C34 C32 H32A 122(4) . . ?
C30 C32 H32A 40(4) 2_756 . ?
N6 C32 H32B 97(4) . . ?
C34 C32 H32B 122(6) . . ?
C30 C32 H32B 117(5) 2_756 . ?
H32A C32 H32B 107(7) . . ?
N6 C33 C34 108.3(3) . . ?
N6 C33 H29A 94.2(5) . . ?
C34 C33 H29A 122(4) . . ?
N6 C33 H33A 93(4) . . ?
C34 C33 H33A 133(4) . . ?
H29A C33 H33A 11(8) . . ?
N6 C33 H33B 99(3) . . ?
C34 C33 H33B 117(4) . . ?
H29A C33 H33B 111(6) . . ?
H33A C33 H33B 100(6) . . ?
C32 C34 H34A 109.5 . . ?
C32 C34 H34B 109.5 . . ?
H34A C34 H34B 109.5 . . ?
C32 C34 H34C 109.5 . . ?
H34A C34 H34C 109.5 . . ?
H34B C34 H34C 109.5 . . ?
N7 C35 C37 105.2(4) . . ?
N7 C35 H35A 102(4) . . ?
C37 C35 H35A 119(7) . . ?
N7 C35 H35B 109(4) . . ?
C37 C35 H35B 102(5) . . ?
H35A C35 H35B 119(9) . . ?
N7 C35 H39A 91.6(7) . . ?
C37 C35 H39A 110(4) . . ?
H35A C35 H39A 123(9) . . ?
H35B C35 H39A 17(4) . . ?
H36A C36 N7 106(4) . . ?
H36A C36 C37 122(4) . 2_765 ?
N7 C36 C37 106.1(4) . 2_765 ?
H36A C36 H36A 0(6) . . ?
N7 C36 H36A 106(4) . . ?
C37 C36 H36A 122(4) 2_765 . ?
H36A C36 H36B 92(5) . . ?
N7 C36 H36B 107(4) . . ?
C37 C36 H36B 122(4) 2_765 . ?
H36A C36 H36B 92(5) . . ?
H36A C36 H38A 97(5) . . ?
N7 C36 H38A 84.0(11) . . ?
C37 C36 H38A 133(3) 2_765 . ?
H36A C36 H38A 97(5) . . ?
H36B C36 H38A 23(4) . . ?
C35 C37 H37A 109.5 . . ?
C35 C37 H37B 109.5 . . ?
H37A C37 H37B 109.5 . . ?
C35 C37 H37C 109.5 . . ?
H37A C37 H37C 109.5 . . ?
H37B C37 H37C 109.5 . . ?
N7 C38 C40 111.7(4) . . ?
N7 C38 H36B 93.4(7) . . ?
C40 C38 H36B 112(3) . . ?
N7 C38 H38A 107(4) . . ?
C40 C38 H38A 115(5) . . ?
H36B C38 H38A 18(5) . . ?
N7 C38 H38B 104(4) . . ?
C40 C38 H38B 119(7) . . ?
H36B C38 H38B 114(9) . . ?
H38A C38 H38B 99(10) . . ?
H39B C39 C40 118(4) . 2_765 ?
H39B C39 N7 100(4) . . ?
C40 C39 N7 112.3(4) 2_765 . ?
H39B C39 H35B 110(6) . . ?
C40 C39 H35B 121(4) 2_765 . ?
N7 C39 H35B 88.9(5) . . ?
H39B C39 H39A 104(7) . . ?
C40 C39 H39A 118(5) 2_765 . ?
N7 C39 H39A 101(4) . . ?
H35B C39 H39A 13(4) . . ?
H39B C39 H39B 0(8) . . ?
C40 C39 H39B 118(4) 2_765 . ?
N7 C39 H39B 100(4) . . ?
H35B C39 H39B 110(6) . . ?
H39A C39 H39B 104(7) . . ?
C38 C40 H40A 109.5 . . ?
C38 C40 H40B 109.5 . . ?
H40A C40 H40B 109.5 . . ?
C38 C40 H40C 109.5 . . ?
H40A C40 H40C 109.5 . . ?
H40B C40 H40C 109.5 . . ?
N4 Fe1 N2 173.43(8) . . ?
N4 Fe1 N1 93.74(7) . . ?
N2 Fe1 N1 81.59(7) . . ?
N4 Fe1 N3 81.52(7) . . ?
N2 Fe1 N3 93.93(7) . . ?
N1 Fe1 N3 91.54(7) . . ?
N4 Fe1 S1 94.05(6) . . ?
N2 Fe1 S1 90.67(5) . . ?
N1 Fe1 S1 172.20(5) . . ?
N3 Fe1 S1 89.88(5) . . ?
N4 Fe1 S2 93.09(6) . . ?
N2 Fe1 S2 91.57(6) . . ?
N1 Fe1 S2 90.37(5) . . ?
N3 Fe1 S2 174.39(5) . . ?
S1 Fe1 S2 88.94(2) . . ?
C1 N1 C5 119.32(18) . . ?
C1 N1 Fe1 127.07(15) . . ?
C5 N1 Fe1 113.60(14) . . ?
C7 N2 C6 115.34(17) . . ?
C7 N2 Fe1 133.59(15) . . ?
C6 N2 Fe1 110.86(13) . . ?
C14 N3 C18 119.04(19) . . ?
C14 N3 Fe1 127.37(15) . . ?
C18 N3 Fe1 113.56(14) . . ?
C20 N4 C19 113.36(18) . . ?
C20 N4 Fe1 133.75(16) . . ?
C19 N4 Fe1 112.58(14) . . ?
C29 N6 C33 65.1(3) . . ?
C29 N6 C33 114.9(3) 2_756 . ?
C33 N6 C33 180.0 2_756 . ?
C32 N6 C32 180.0 . 2_756 ?
C32 N6 C30 72.3(3) . 2_756 ?
C32 N6 C30 107.7(3) 2_756 2_756 ?
C32 N6 C30 107.7(3) . . ?
C32 N6 C30 72.3(3) 2_756 . ?
C30 N6 C30 180.0 2_756 . ?
C38 N7 C38 180.0(3) 2_765 . ?
C38 N7 C35 63.0(4) 2_765 2_765 ?
C38 N7 C35 117.0(4) . 2_765 ?
C35 N7 C35 180.0(5) 2_765 . ?
C38 N7 C39 110.1(3) 2_765 2_765 ?
C38 N7 C39 69.9(3) . 2_765 ?
C35 N7 C39 110.7(3) 2_765 . ?
C35 N7 C39 69.3(3) . . ?
C39 N7 C39 180.0 2_765 . ?
C38 N7 C36 69.9(3) 2_765 2_765 ?
C38 N7 C36 110.1(3) . 2_765 ?
C38 N7 C36 110.1(3) 2_765 . ?
C38 N7 C36 69.9(3) . . ?
C36 N7 C36 180.0 2_765 . ?
O3a S1 C13 103.01(14) . . ?
O3b S1 C13 105.29(15) . . ?
O3a S1 Fe1 114.19(13) . . ?
O3b S1 Fe1 114.61(12) . . ?
C13 S1 Fe1 102.38(7) . . ?
C26 S2 Fe1 105.37(8) . . ?

loop_
_geom_bond_atom_site_label_1
_geom_bond_atom_site_label_2
_geom_bond_distance
_geom_bond_site_symmetry_2
_geom_bond_publ_flag
C1 N1 1.336(3) . ?
C1 C2 1.378(3) . ?
C1 H1 0.9500 . ?
C2 C3 1.386(3) . ?
C2 H2 0.9500 . ?
C3 C4 1.378(4) . ?
C3 H3 0.9500 . ?
C4 C5 1.390(3) . ?
C4 H4 0.9500 . ?
C5 N1 1.342(3) . ?
C5 C6 1.498(3) . ?
C6 N2 1.465(3) . ?
C6 H6A 0.9900 . ?
C6 H6B 0.9900 . ?
C7 O1 1.245(3) . ?
C7 N2 1.338(3) . ?
C7 C8 1.519(3) . ?
C8 C13 1.397(3) . ?
C8 C9 1.398(3) . ?
C9 C10 1.382(3) . ?
C9 H9 0.9500 . ?
C10 C11 1.382(3) . ?
C10 H10 0.9500 . ?
C11 C12 1.383(3) . ?
C11 H11 0.9500 . ?
C12 C13 1.394(3) . ?
C12 H12 0.9500 . ?
C13 S1 1.772(2) . ?
C14 N3 1.342(3) . ?
C14 C15 1.366(3) . ?
C14 H14 0.9500 . ?
C15 C16 1.391(4) . ?
C15 H15 0.9500 . ?
C16 C17 1.376(4) . ?
C16 H16 0.9500 . ?
C17 C18 1.382(3) . ?
C17 H17 0.9500 . ?
C18 N3 1.348(3) . ?
C18 C19 1.494(3) . ?
C19 N4 1.466(3) . ?
C19 H19A 0.9900 . ?
C19 H19B 0.9900 . ?
C20 O2 1.249(3) . ?
C20 N4 1.337(3) . ?
C20 C21 1.507(3) . ?
C21 C22 1.402(3) . ?
C21 C26 1.404(3) . ?
C22 C23 1.390(4) . ?
C22 H22 0.9500 . ?
C23 C24 1.378(4) . ?
C23 H23 0.9500 . ?
C24 C25 1.373(3) . ?
C24 H24 0.9500 . ?
C25 C26 1.394(3) . ?
C25 H25 0.9500 . ?
C26 S2 1.750(2) . ?
C27 N5 1.135(3) . ?
C27 C28 1.451(4) . ?
C28 H28A 0.9800 . ?
C28 H28B 0.9800 . ?
C28 H28C 0.9800 . ?
C29 N6 1.459(5) . ?
C29 C31 1.684(8) 2_756 ?
C29 H29A 1.000(5) . ?
C29 H29B 1.000(5) . ?
C29 H33A 1.03(6) . ?
C30 C31 1.547(7) . ?
C30 N6 1.562(5) . ?
C30 C32 1.823(8) 2_756 ?
C30 H30A 1.000(5) . ?
C30 H30B 1.000(5) . ?
C30 H32A 1.23(6) 2_756 ?
C31 H31A 0.9800 . ?
C31 H31B 0.9800 . ?
C31 H31C 0.9800 . ?
C32 N6 1.528(5) . ?
C32 C34 1.598(6) . ?
C32 H32A 1.001(5) . ?
C32 H32B 1.001(5) . ?
C33 N6 1.516(5) . ?
C33 C34 1.633(6) . ?
C33 H29A 1.19(7) . ?
C33 H33A 1.000(5) . ?
C33 H33B 1.001(5) . ?
C34 H34A 0.9800 . ?
C34 H34B 0.9800 . ?
C34 H34C 0.9800 . ?
C35 N7 1.498(5) . ?
C35 C37 1.706(7) . ?
C35 H35A 1.000(5) . ?
C35 H35B 1.001(5) . ?
C35 H39A 1.29(7) . ?
C36 H36A 1.000(5) . ?
C36 N7 1.588(5) . ?
C36 C37 1.600(7) 2_765 ?
C36 H36A 1.000(5) . ?
C36 H36B 1.000(5) . ?
C36 H38A 1.36(7) . ?
C37 H37A 0.9800 . ?
C37 H37B 0.9800 . ?
C37 H37C 0.9800 . ?
C38 N7 1.437(5) . ?
C38 C40 1.658(8) . ?
C38 H36B 1.45(6) . ?
C38 H38A 1.001(5) . ?
C38 H38B 1.000(5) . ?
C39 H39B 1.001(5) . ?
C39 C40 1.532(7) 2_765 ?
C39 N7 1.556(5) . ?
C39 H35B 1.37(6) . ?
C39 H39A 1.001(5) . ?
C39 H39B 1.001(5) . ?
C40 H40A 0.9800 . ?
C40 H40B 0.9800 . ?
C40 H40C 0.9800 . ?
Fe1 N4 1.9321(17) . ?
Fe1 N2 1.9449(17) . ?
Fe1 N1 1.9994(17) . ?
Fe1 N3 2.0024(18) . ?
Fe1 S1 2.2294(6) . ?
Fe1 S2 2.2302(7) . ?
O3a S1 1.419(3) . ?
O3b S1 1.490(3) . ?

loop_
_geom_torsion_atom_site_label_1
_geom_torsion_atom_site_label_2
_geom_torsion_atom_site_label_3
_geom_torsion_atom_site_label_4
_geom_torsion
_geom_torsion_site_symmetry_1
_geom_torsion_site_symmetry_2
_geom_torsion_site_symmetry_3
_geom_torsion_site_symmetry_4
_geom_torsion_publ_flag
N1 C1 C2 C3 0.1(4) . . . . ?
C1 C2 C3 C4 0.3(4) . . . . ?
C2 C3 C4 C5 0.6(4) . . . . ?
C3 C4 C5 N1 -1.8(3) . . . . ?
C3 C4 C5 C6 177.6(2) . . . . ?
N1 C5 C6 N2 20.2(3) . . . . ?
C4 C5 C6 N2 -159.3(2) . . . . ?
O1 C7 C8 C13 153.2(2) . . . . ?
N2 C7 C8 C13 -31.3(3) . . . . ?
O1 C7 C8 C9 -28.5(3) . . . . ?
N2 C7 C8 C9 146.9(2) . . . . ?
C13 C8 C9 C10 1.8(3) . . . . ?
C7 C8 C9 C10 -176.6(2) . . . . ?
C8 C9 C10 C11 0.9(4) . . . . ?
C9 C10 C11 C12 -1.7(4) . . . . ?
C10 C11 C12 C13 -0.3(4) . . . . ?
C11 C12 C13 C8 3.1(4) . . . . ?
C11 C12 C13 S1 -174.07(19) . . . . ?
C9 C8 C13 C12 -3.7(3) . . . . ?
C7 C8 C13 C12 174.5(2) . . . . ?
C9 C8 C13 S1 173.35(17) . . . . ?
C7 C8 C13 S1 -8.5(3) . . . . ?
N3 C14 C15 C16 -0.7(3) . . . . ?
C14 C15 C16 C17 1.8(4) . . . . ?
C15 C16 C17 C18 0.2(4) . . . . ?
C16 C17 C18 N3 -3.4(4) . . . . ?
C16 C17 C18 C19 176.3(2) . . . . ?
N3 C18 C19 N4 13.9(3) . . . . ?
C17 C18 C19 N4 -165.9(2) . . . . ?
O2 C20 C21 C22 -22.9(3) . . . . ?
N4 C20 C21 C22 153.9(2) . . . . ?
O2 C20 C21 C26 153.8(2) . . . . ?
N4 C20 C21 C26 -29.3(3) . . . . ?
C26 C21 C22 C23 0.1(4) . . . . ?
C20 C21 C22 C23 177.1(2) . . . . ?
C21 C22 C23 C24 -0.6(4) . . . . ?
C22 C23 C24 C25 0.6(4) . . . . ?
C23 C24 C25 C26 0.0(4) . . . . ?
C24 C25 C26 C21 -0.5(3) . . . . ?
C24 C25 C26 S2 -175.70(19) . . . . ?
C22 C21 C26 C25 0.5(3) . . . . ?
C20 C21 C26 C25 -176.2(2) . . . . ?
C22 C21 C26 S2 175.33(18) . . . . ?
C20 C21 C26 S2 -1.3(3) . . . . ?
C2 C1 N1 C5 -1.4(3) . . . . ?
C2 C1 N1 Fe1 178.94(17) . . . . ?
C4 C5 N1 C1 2.2(3) . . . . ?
C6 C5 N1 C1 -177.2(2) . . . . ?
C4 C5 N1 Fe1 -178.06(17) . . . . ?
C6 C5 N1 Fe1 2.5(2) . . . . ?
O1 C7 N2 C6 4.8(3) . . . . ?
C8 C7 N2 C6 -170.42(19) . . . . ?
O1 C7 N2 Fe1 -169.41(18) . . . . ?
C8 C7 N2 Fe1 15.4(3) . . . . ?
C5 C6 N2 C7 150.72(19) . . . . ?
C5 C6 N2 Fe1 -33.8(2) . . . . ?
C15 C14 N3 C18 -2.4(3) . . . . ?
C15 C14 N3 Fe1 175.36(16) . . . . ?
C17 C18 N3 C14 4.5(3) . . . . ?
C19 C18 N3 C14 -175.2(2) . . . . ?
C17 C18 N3 Fe1 -173.58(18) . . . . ?
C19 C18 N3 Fe1 6.7(2) . . . . ?
O2 C20 N4 C19 1.9(3) . . . . ?
C21 C20 N4 C19 -174.8(2) . . . . ?
O2 C20 N4 Fe1 -171.1(2) . . . . ?
C21 C20 N4 Fe1 12.2(3) . . . . ?
C18 C19 N4 C20 156.6(2) . . . . ?
C18 C19 N4 Fe1 -28.8(2) . . . . ?
C31 C29 N6 C33 62.7(4) 2_756 . . 2_756 ?
C31 C29 N6 C33 -117.3(4) 2_756 . . . ?
C34 C33 N6 C29 125.2(4) . . . . ?
C34 C33 N6 C29 -54.8(4) . . . 2_756 ?
C34 C32 N6 C30 -114.3(4) . . . 2_756 ?
C34 C32 N6 C30 65.7(4) . . . . ?
C30 C32 N6 C30 180.000(1) 2_756 . . . ?
C31 C30 N6 C32 60.3(4) . . . . ?
C32 C30 N6 C32 179.999(0) 2_756 . . . ?
C31 C30 N6 C32 -119.7(4) . . . 2_756 ?
C40 C38 N7 C36 72.3(5) . . . 2_765 ?
C40 C38 N7 C36 -107.7(5) . . . . ?
C37 C35 N7 C39 -72.8(4) . . . 2_765 ?
C37 C35 N7 C39 107.2(4) . . . . ?
H39B C39 N7 C35 -69(4) . . . 2_765 ?
C40 C39 N7 C35 57.8(5) 2_765 . . 2_765 ?
H39B C39 N7 C35 111(4) . . . . ?
C40 C39 N7 C35 -122.2(5) 2_765 . . . ?
H36A C36 N7 C38 71(4) . . . 2_765 ?
C37 C36 N7 C38 -59.8(4) 2_765 . . 2_765 ?
H36A C36 N7 C38 -109(4) . . . . ?
C37 C36 N7 C38 120.2(4) 2_765 . . . ?
C12 C13 S1 O3a 107.6(2) . . . . ?
C8 C13 S1 O3a -69.6(2) . . . . ?
C12 C13 S1 O3b -13.5(2) . . . . ?
C8 C13 S1 O3b 169.3(2) . . . . ?
C12 C13 S1 Fe1 -133.67(18) . . . . ?
C8 C13 S1 Fe1 49.20(19) . . . . ?
C25 C26 S2 Fe1 -148.53(17) . . . . ?
C21 C26 S2 Fe1 36.5(2) . . . . ?
